data_7220313
loop_
_publ_author_name
'Frizzo, Clarissa P.'
'Tier, Aniele Z.'
'Gindri, Izabelle M.'
'Meyer, Alexandre R.'
'Black, Gabrielle'
'Belladona, Andrei L.'
'Martins, Marcos A. P.'

_publ_section_title
;
 Thermodynamic, energetic, and topological properties of crystal packing
 of pyrazolo[1,5-a]pyrimidines governed by weak electrostatic
 intermolecular interactions
;
_journal_issue 23
_journal_name_full CrystEngComm
_journal_page_first 4325
_journal_paper_doi 10.1039/C5CE00613A
_journal_volume 17
_journal_year 2015
_chemical_formula_moiety 'C9 H7 Br Cl3 N3'
_chemical_formula_sum 'C9 H7 Br Cl3 N3'
_chemical_formula_weight 343.44
_chemical_melting_point ?
_chemical_name_common pyrazolo[1,5-a]pyrimidine
_chemical_name_systematic
;
3-bromo -2,5-dimethyl-7-trichoromethylpyrazolo[1,5-a]pyrimidine
;
_space_group_IT_number 4
_symmetry_cell_setting monoclinic
_symmetry_space_group_name_Hall 'P 2yb'
_symmetry_space_group_name_H-M 'P 1 21 1'
_atom_sites_solution_hydrogens geom
_atom_sites_solution_primary direct
_atom_sites_solution_secondary difmap
_audit_conform_dict_location ftp://ftp.iucr.org/pub/cif_core.dic
_audit_conform_dict_name cif_core.dic
_audit_conform_dict_version 2.4
_audit_creation_date 2015-03-25T06:11:53-00:00
_audit_creation_method 'WinGX routine CIF_UPDATE'
_audit_update_record
;
2015-03-25 deposited with the CCDC.
2015-05-01 downloaded from the CCDC.
;
_cell_angle_alpha 90
_cell_angle_beta 111.240(2)
_cell_angle_gamma 90
_cell_formula_units_Z 2
_cell_length_a 9.6363(3)
_cell_length_b 6.9353(2)
_cell_length_c 9.8541(3)
_cell_measurement_reflns_used 3036
_cell_measurement_temperature 293(2)
_cell_measurement_theta_max 26.447
_cell_measurement_theta_min 2.533
_cell_volume 613.82(3)
_computing_cell_refinement 'BRUKER SAINT'
_computing_data_collection 'BRUKER APEX-II'
_computing_data_reduction 'BRUKER SOFTWARE'
_computing_molecular_graphics 'ORTEP-3 (Farrugia, 2000)'
_computing_publication_material 'SHELXL-97 (Shekdrick, 1997)'
_computing_structure_refinement 'SHELXL-97 (Sheldrick, 1997)'
_computing_structure_solution 'SHELX97 (Sheldrick, 1997)'
_diffrn_ambient_temperature 293(2)
_diffrn_detector_area_resol_mean none
_diffrn_measured_fraction_theta_full 0.999
_diffrn_measured_fraction_theta_max 0.999
_diffrn_measurement_device_type 'X8 APEX II'
_diffrn_measurement_method 'phi and omega scans'
_diffrn_radiation_monochromator graphite
_diffrn_radiation_type MoK\a
_diffrn_radiation_wavelength 0.71073
_diffrn_reflns_av_R_equivalents 0.0199
_diffrn_reflns_av_unetI/netI 0.029
_diffrn_reflns_limit_h_max 12
_diffrn_reflns_limit_h_min -12
_diffrn_reflns_limit_k_max 9
_diffrn_reflns_limit_k_min -9
_diffrn_reflns_limit_l_max 13
_diffrn_reflns_limit_l_min -12
_diffrn_reflns_number 6092
_diffrn_reflns_theta_full 28.26
_diffrn_reflns_theta_max 28.26
_diffrn_reflns_theta_min 2.22
_diffrn_standards_decay_% none
_diffrn_standards_interval_count none
_diffrn_standards_interval_time none
_diffrn_standards_number none
_exptl_absorpt_coefficient_mu 3.975
_exptl_absorpt_correction_T_max 0.517
_exptl_absorpt_correction_T_min 0.255
_exptl_absorpt_correction_type gaussian
_exptl_absorpt_process_details XPREP
_exptl_crystal_colour 'pale yellow'
_exptl_crystal_density_diffrn 1.858
_exptl_crystal_density_meas ?
_exptl_crystal_density_method 'not measured'
_exptl_crystal_description block
_exptl_crystal_F_000 336
_exptl_crystal_size_max 0.858
_exptl_crystal_size_mid 0.295
_exptl_crystal_size_min 0.166
_refine_diff_density_max 0.511
_refine_diff_density_min -0.794
_refine_diff_density_rms 0.122
_refine_ls_abs_structure_details 'Flack H D (1983), Acta Cryst. A39, 876-881'
_refine_ls_abs_structure_Flack 0
_refine_ls_extinction_coef none
_refine_ls_extinction_method none
_refine_ls_goodness_of_fit_ref 1.072
_refine_ls_hydrogen_treatment constr
_refine_ls_matrix_type full
_refine_ls_number_parameters 145
_refine_ls_number_reflns 2998
_refine_ls_number_restraints 1
_refine_ls_restrained_S_all 1.072
_refine_ls_R_factor_all 0.0578
_refine_ls_R_factor_gt 0.0416
_refine_ls_shift/su_max 0.388
_refine_ls_shift/su_mean 0.055
_refine_ls_structure_factor_coef Fsqd
_refine_ls_weighting_details 'calc w=1/[\s^2^(Fo^2^)+(0.0737P)^2^+0.3564P] where P=(Fo^2^+2Fc^2^)/3'
_refine_ls_weighting_scheme calc
_refine_ls_wR_factor_gt 0.1251
_refine_ls_wR_factor_ref 0.1357
_reflns_number_gt 2292
_reflns_number_total 2998
_reflns_threshold_expression >2\s(I)
_cod_data_source_file c5ce00613a2.cif
_cod_data_source_block p21
_cod_depositor_comments
;
The following automatic conversions were performed:

'_chemical_melting_point' value 'none' was changed to '?' - the value
is undefined or not given.

'_exptl_crystal_density_meas' value 'none' was changed to '?' - the
value is perceived as not measured.

Automatic conversion script
Id: cif_fix_values 3271 2015-04-21 07:52:19Z andrius 

 Adding full bibliography for 7220304--7220315.cif.
;
_cod_original_sg_symbol_Hall P2yb
_cod_original_sg_symbol_H-M P21
_cod_database_code 7220313

loop_
_symmetry_equiv_pos_as_xyz
'x, y, z'
'-x, y+1/2, -z'

loop_
_atom_site_label
_atom_site_type_symbol
_atom_site_fract_x
_atom_site_fract_y
_atom_site_fract_z
_atom_site_U_iso_or_equiv
_atom_site_adp_type
_atom_site_occupancy
_atom_site_symmetry_multiplicity
_atom_site_calc_flag
_atom_site_refinement_flags
Br Br 0.67768(5) 0.2598(5) 0.89936(5) 0.0661(2) Uani 1 1 d .
Cl1 Cl 0.06548(12) 0.2592(11) 0.10034(10) 0.0646(3) Uani 1 1 d .
Cl3 Cl 0.0339(4) 0.4718(2) 0.3388(5) 0.0620(9) Uani 1 1 d .
Cl2 Cl 0.0275(4) 0.0539(2) 0.3342(4) 0.0586(8) Uani 1 1 d .
N2 N 0.3306(3) 0.2672(16) 0.5213(3) 0.0296(6) Uani 1 1 d .
N4 N 0.5863(3) 0.2657(19) 0.5340(3) 0.0381(7) Uani 1 1 d .
N1 N 0.2505(3) 0.2577(18) 0.6096(3) 0.0354(7) Uani 1 1 d .
C7 C 0.2768(3) 0.262(2) 0.3712(3) 0.0303(6) Uani 1 1 d .
C6 C 0.3790(4) 0.266(2) 0.3062(4) 0.0359(9) Uani 1 1 d .
H6 H 0.3474 0.2729 0.2052 0.043 Uiso 1 1 calc R
C5 C 0.5349(4) 0.260(2) 0.3907(4) 0.0361(7) Uani 1 1 d .
C51 C 0.6473(5) 0.260(2) 0.3185(5) 0.0493(10) Uani 1 1 d .
H51A H 0.7457 0.2611 0.3914 0.074 Uiso 1 1 calc R
H51B H 0.6337 0.3733 0.2587 0.074 Uiso 1 1 calc R
H51C H 0.6346 0.1472 0.2591 0.074 Uiso 1 1 calc R
C3 C 0.4978(4) 0.256(2) 0.7429(4) 0.0387(9) Uani 1 1 d .
C3A C 0.4838(4) 0.256(2) 0.5990(4) 0.0332(8) Uani 1 1 d .
C71 C 0.1102(4) 0.257(2) 0.2913(4) 0.0392(9) Uani 1 1 d .
C2 C 0.3537(4) 0.262(2) 0.7447(4) 0.0384(8) Uani 1 1 d .
C21 C 0.3086(5) 0.261(3) 0.8749(4) 0.0542(11) Uani 1 1 d .
H1A H 0.2021 0.2677 0.8436 0.081 Uiso 1 1 calc R
H1B H 0.3515 0.3708 0.9352 0.081 Uiso 1 1 calc R
H1C H 0.3433 0.1451 0.9294 0.081 Uiso 1 1 calc R

loop_
_atom_site_aniso_label
_atom_site_aniso_U_11
_atom_site_aniso_U_22
_atom_site_aniso_U_33
_atom_site_aniso_U_23
_atom_site_aniso_U_13
_atom_site_aniso_U_12
Br 0.0590(3) 0.0723(4) 0.0449(3) 0.0008(9) -0.00760(19) -0.0023(10)
Cl1 0.0440(5) 0.1102(10) 0.0302(4) -0.003(2) 0.0022(4) -0.004(3)
Cl3 0.0471(17) 0.0663(18) 0.064(2) -0.0012(17) 0.0094(15) 0.0259(15)
Cl2 0.0423(15) 0.0678(19) 0.062(2) -0.0003(16) 0.0151(14) -0.0187(14)
N2 0.0286(12) 0.0297(16) 0.0281(12) -0.006(4) 0.0074(10) -0.005(4)
N4 0.0290(13) 0.0375(18) 0.0451(15) 0.004(5) 0.0102(12) 0.007(4)
N1 0.0374(15) 0.0387(16) 0.0324(13) 0.009(5) 0.0153(12) 0.007(5)
C7 0.0303(15) 0.0301(15) 0.0275(14) -0.003(6) 0.0069(11) -0.003(6)
C6 0.0363(17) 0.037(2) 0.0325(15) 0.002(5) 0.0109(13) -0.008(5)
C5 0.0343(16) 0.0290(15) 0.0466(18) 0.002(7) 0.0164(14) -0.002(6)
C51 0.044(2) 0.048(2) 0.067(2) 0.005(8) 0.033(2) 0.014(6)
C3 0.0382(17) 0.035(2) 0.0325(16) 0.000(5) -0.0003(13) -0.009(6)
C3A 0.0298(15) 0.0278(17) 0.0353(16) -0.006(5) 0.0036(12) 0.004(5)
C71 0.0326(17) 0.049(2) 0.0345(16) -0.011(6) 0.0100(14) -0.009(6)
C2 0.050(2) 0.0306(16) 0.0328(16) -0.007(6) 0.0128(15) -0.009(6)
C21 0.065(3) 0.063(3) 0.0362(18) -0.007(8) 0.0205(18) -0.007(10)

loop_
_atom_type_symbol
_atom_type_description
_atom_type_scat_dispersion_real
_atom_type_scat_dispersion_imag
_atom_type_scat_source
C C 0.0033 0.0016 'International Tables Vol C Tables 4.2.6.8 and 6.1.1.4'
H H 0 0 'International Tables Vol C Tables 4.2.6.8 and 6.1.1.4'
N N 0.0061 0.0033 'International Tables Vol C Tables 4.2.6.8 and 6.1.1.4'
Cl Cl 0.1484 0.1585 'International Tables Vol C Tables 4.2.6.8 and 6.1.1.4'
Br Br -0.2901 2.4595 'International Tables Vol C Tables 4.2.6.8 and 6.1.1.4'

loop_
_geom_angle_atom_site_label_1
_geom_angle_atom_site_label_2
_geom_angle_atom_site_label_3
_geom_angle
N1 N2 C7 127.3(3)
N1 N2 C3A 112.3(3)
C7 N2 C3A 119.9(3)
C5 N4 C3A 116.7(3)
C2 N1 N2 104.2(3)
C6 C7 N2 116.8(3)
C6 C7 C71 124.8(3)
N2 C7 C71 118.3(3)
C7 C6 C5 120.9(3)
C7 C6 H6 119.5
C5 C6 H6 119.6
N4 C5 C6 122.1(3)
N4 C5 C51 117.0(3)
C6 C5 C51 120.8(3)
C5 C51 H51A 109.5
C5 C51 H51B 109.6
H51A C51 H51B 109.5
C5 C51 H51C 109.3
H51A C51 H51C 109.5
H51B C51 H51C 109.5
C3A C3 C2 106.6(3)
C3A C3 Br 124.7(3)
C2 C3 Br 128.5(3)
N4 C3A C3 132.0(3)
N4 C3A N2 122.9(3)
C3 C3A N2 104.7(3)
C7 C71 Cl2 112.7(9)
C7 C71 Cl1 110.9(2)
Cl2 C71 Cl1 108.0(6)
C7 C71 Cl3 107.6(8)
Cl2 C71 Cl3 109.9(2)
Cl1 C71 Cl3 107.6(7)
N1 C2 C3 111.7(3)
N1 C2 C21 120.6(3)
C3 C2 C21 127.6(4)
C2 C21 H1A 109.4
C2 C21 H1B 109.3
H1A C21 H1B 109.5
C2 C21 H1C 109.7
H1A C21 H1C 109.5
H1B C21 H1C 109.5

loop_
_geom_bond_atom_site_label_1
_geom_bond_atom_site_label_2
_geom_bond_distance
Br C3 1.856(3)
Cl1 C71 1.772(4)
Cl3 C71 1.799(13)
Cl2 C71 1.741(13)
N2 N1 1.357(4)
N2 C7 1.379(4)
N2 C3A 1.397(4)
N4 C5 1.317(5)
N4 C3A 1.359(5)
N1 C2 1.343(5)
C7 C6 1.356(5)
C7 C71 1.511(4)
C6 C5 1.430(5)
C6 H6 0.93
C5 C51 1.496(5)
C51 H51A 0.96
C51 H51B 0.96
C51 H51C 0.96
C3 C3A 1.375(5)
C3 C2 1.396(6)
C2 C21 1.496(5)
C21 H1A 0.96
C21 H1B 0.96
C21 H1C 0.96

loop_
_geom_torsion_atom_site_label_1
_geom_torsion_atom_site_label_2
_geom_torsion_atom_site_label_3
_geom_torsion_atom_site_label_4
_geom_torsion
C7 N2 N1 C2 178.0(15)
C3A N2 N1 C2 6.6(14)
N1 N2 C7 C6 -177.5(12)
C3A N2 C7 C6 -7(2)
N1 N2 C7 C71 4(2)
C3A N2 C7 C71 174.9(12)
N2 C7 C6 C5 5(2)
C71 C7 C6 C5 -176.5(14)
C3A N4 C5 C6 7(2)
C3A N4 C5 C51 -177.2(12)
C7 C6 C5 N4 -6(2)
C7 C6 C5 C51 178.7(14)
C5 N4 C3A C3 178.9(16)
C5 N4 C3A N2 -9(2)
C2 C3 C3A N4 174.5(14)
Br C3 C3A N4 -2(2)
C2 C3 C3A N2 1.2(16)
Br C3 C3A N2 -175.8(10)
N1 N2 C3A N4 -179.1(11)
C7 N2 C3A N4 9(2)
N1 N2 C3A C3 -4.9(15)
C7 N2 C3A C3 -177.1(13)
C6 C7 C71 Cl2 120.7(13)
N2 C7 C71 Cl2 -61.0(15)
C6 C7 C71 Cl1 -1(2)
N2 C7 C71 Cl1 177.8(11)
C6 C7 C71 Cl3 -118.0(13)
N2 C7 C71 Cl3 60.3(14)
N2 N1 C2 C3 -5.8(15)
N2 N1 C2 C21 177.9(14)
C3A C3 C2 N1 2.9(17)
Br C3 C2 N1 179.8(11)
C3A C3 C2 C21 178.9(16)
Br C3 C2 C21 -4(3)
